data_1562365
loop_
_publ_author_name
'Pace, Kristen A.'
'Klepov, Vladislav V.'
'Smith, Mark D.'
'Williams, Travis'
'Morrison, Gregory'
'Lauterbach, Jochen A.'
'Misture, Scott T.'
'zur Loye, Hans-Conrad'

_publ_section_title
;
 Hydrothermal Synthesis and Structural Investigation of a Crystalline
 Uranyl Borosilicate
;
_journal_issue 4
_journal_name_full Inorganics
_journal_page_first 25
_journal_paper_doi 10.3390/inorganics9040025
_journal_volume 9
_journal_year 2021
_chemical_formula_moiety 'B K1.78 Na1.22 O14 Si4 U'
_chemical_formula_sum 'B K1.78 Na1.22 O14 Si4 U'
_chemical_formula_weight 682.77
_space_group_crystal_system orthorhombic
_space_group_IT_number 64
_space_group_name_Hall '-C 2ac 2'
_space_group_name_H-M_alt 'C m c e'
_atom_sites_solution_primary dual-space
_atom_sites_solution_secondary difmap
_audit_creation_method SHELXL-2018/3
_cell_angle_alpha 90
_cell_angle_beta 90
_cell_angle_gamma 90
_cell_formula_units_Z 8
_cell_length_a 15.5471(19)
_cell_length_b 14.3403(17)
_cell_length_c 11.7315(15)
_cell_measurement_reflns_used 9730
_cell_measurement_temperature 301(2)
_cell_measurement_theta_max 34.952
_cell_measurement_theta_min 2.597
_cell_volume 2615.5(6)
_computing_cell_refinement 'SAINT+ Ver. 8.40A (Bruker, 2019)'
_computing_data_collection 'Bruker APEX3 v2019.1-0 (Bruker, 2019)'
_computing_data_reduction 'SAINT+ Ver. 8.40A (Bruker, 2019)'
_computing_molecular_graphics 'OLEX2 (Dolomanov et al., 2009)'
_computing_publication_material 'OLEX2 (Dolomanov et al., 2009)'
_computing_structure_refinement 'SHELXL-2018/3 (Sheldrick, 2018)'
_computing_structure_solution 'XT (Sheldrick, 2015)'
_diffrn_ambient_temperature 301(2)
_diffrn_detector_area_resol_mean 7.39
_diffrn_measured_fraction_theta_full 1.000
_diffrn_measured_fraction_theta_max 0.998
_diffrn_measurement_device_type 'Bruker D8 QUEST'
_diffrn_measurement_method '\w and \f scans'
_diffrn_radiation_type MoK\a
_diffrn_radiation_wavelength 0.71073
_diffrn_reflns_av_R_equivalents 0.0341
_diffrn_reflns_av_unetI/netI 0.0111
_diffrn_reflns_Laue_measured_fraction_full 1.000
_diffrn_reflns_Laue_measured_fraction_max 0.998
_diffrn_reflns_limit_h_max 25
_diffrn_reflns_limit_h_min -25
_diffrn_reflns_limit_k_max 23
_diffrn_reflns_limit_k_min -23
_diffrn_reflns_limit_l_max 18
_diffrn_reflns_limit_l_min -18
_diffrn_reflns_number 72412
_diffrn_reflns_point_group_measured_fraction_full 1.000
_diffrn_reflns_point_group_measured_fraction_max 0.998
_diffrn_reflns_theta_full 25.242
_diffrn_reflns_theta_max 35.003
_diffrn_reflns_theta_min 2.598
_diffrn_source 'microfocus sealed X-ray tube'
_exptl_absorpt_coefficient_mu 13.460
_exptl_absorpt_correction_T_max 0.1637
_exptl_absorpt_correction_T_min 0.1143
_exptl_absorpt_correction_type multi-scan
_exptl_absorpt_process_details
; 
Krause, L., Herbst-Irmer, R., Sheldrick G.M. & Stalke D., 
 J. Appl. Cryst. 48 (2015) 3-10. 
;
_exptl_crystal_colour yellow
_exptl_crystal_density_diffrn 3.468
_exptl_crystal_description plate
_exptl_crystal_F_000 2498
_exptl_crystal_size_max 0.040
_exptl_crystal_size_mid 0.030
_exptl_crystal_size_min 0.020
_refine_diff_density_max 4.154
_refine_diff_density_min -2.158
_refine_diff_density_rms 0.209
_refine_ls_extinction_method none
_refine_ls_goodness_of_fit_ref 1.251
_refine_ls_hydrogen_treatment undef
_refine_ls_matrix_type full
_refine_ls_number_parameters 120
_refine_ls_number_reflns 2963
_refine_ls_number_restraints 1
_refine_ls_restrained_S_all 1.251
_refine_ls_R_factor_all 0.0376
_refine_ls_R_factor_gt 0.0356
_refine_ls_shift/su_max 0.000
_refine_ls_shift/su_mean 0.000
_refine_ls_structure_factor_coef Fsqd
_refine_ls_weighting_details 'w=1/[\s^2^(Fo^2^)+(0.0170P)^2^+41.1625P] where P=(Fo^2^+2Fc^2^)/3'
_refine_ls_weighting_scheme calc
_refine_ls_wR_factor_gt 0.0678
_refine_ls_wR_factor_ref 0.0686
_reflns_Friedel_coverage 0.000
_reflns_number_gt 2822
_reflns_number_total 2963
_reflns_threshold_expression 'I > 2\s(I)'
_cod_data_source_file KAP1150B_MDS.cif
_cod_data_source_block kap1150b
_cod_original_sg_symbol_Hall '-C 2bc 2'
_cod_original_sg_symbol_H-M 'C m c a'
_cod_database_code 1562365
_shelx_shelxl_version_number 2018/3
_shelx_space_group_comment
; 
The symmetry employed for this shelxl refinement is uniquely defined 
by the following loop, which should always be used as a source of 
symmetry information in preference to the above space-group names. 
They are only intended as comments. 
;
_shelx_estimated_absorpt_t_min 0.615
_shelx_estimated_absorpt_t_max 0.775

loop_
_space_group_symop_operation_xyz
'x, y, z'
'-x, -y+1/2, z+1/2'
'-x, y+1/2, -z+1/2'
'x, -y, -z'
'x+1/2, y+1/2, z'
'-x+1/2, -y+1, z+1/2'
'-x+1/2, y+1, -z+1/2'
'x+1/2, -y+1/2, -z'
'-x, -y, -z'
'x, y-1/2, -z-1/2'
'x, -y-1/2, z-1/2'
'-x, y, z'
'-x+1/2, -y+1/2, -z'
'x+1/2, y, -z-1/2'
'x+1/2, -y, z-1/2'
'-x+1/2, y+1/2, z'

loop_
_atom_site_label
_atom_site_type_symbol
_atom_site_fract_x
_atom_site_fract_y
_atom_site_fract_z
_atom_site_U_iso_or_equiv
_atom_site_adp_type
_atom_site_occupancy
_atom_site_site_symmetry_order
_atom_site_calc_flag
_atom_site_refinement_flags_posn
_atom_site_refinement_flags_adp
_atom_site_refinement_flags_occupancy
_atom_site_disorder_assembly
_atom_site_disorder_group
U1 U 0.000000 0.24968(2) 0.07746(2) 0.01186(5) Uani 1 2 d S T P . .
K1A K 0.000000 -0.0344(2) 0.1896(3) 0.0398(7) Uani 0.722(6) 2 d S T P . .
K1B K 0.000000 -0.0161(9) 0.2363(16) 0.0398(7) Uani 0.175(5) 2 d S T P . .
K1C K 0.000000 0.0024(12) 0.306(2) 0.0398(7) Uani 0.103(4) 2 d S T P . .
Na1 Na 0.13970(9) 0.20318(10) 0.33625(11) 0.0239(5) Uani 0.612(14) 1 d . . P . .
K2 K 0.13970(9) 0.20318(10) 0.33625(11) 0.0239(5) Uani 0.388(14) 1 d . . P . .
Si1 Si 0.31440(7) 0.60493(7) 0.03340(8) 0.01126(16) Uani 1 1 d . . . . .
Si2 Si 0.18563(6) 0.38611(7) 0.16006(8) 0.01115(16) Uani 1 1 d . . . . .
O1 O 0.000000 0.1670(3) 0.1951(4) 0.0204(8) Uani 1 2 d S T P . .
O2 O 0.000000 0.3275(3) -0.0443(4) 0.0215(8) Uani 1 2 d S T P . .
O3 O 0.09368(18) 0.3391(2) 0.1717(2) 0.0180(5) Uani 1 1 d . . . . .
O4 O 0.250000 0.3329(3) 0.250000 0.0180(7) Uani 1 2 d S T P . .
O5 O 0.22542(19) 0.3705(2) 0.0335(3) 0.0197(5) Uani 1 1 d . . . . .
O6 O 0.18303(18) 0.49494(19) 0.1950(2) 0.0158(5) Uani 1 1 d . . . . .
O7 O 0.2916(2) 0.6141(2) 0.1672(2) 0.0201(5) Uani 1 1 d . . . . .
O8 O 0.39007(19) 0.6739(2) -0.0051(2) 0.0186(5) Uani 1 1 d . . . . .
O9 O 0.3452(3) 0.500000 0.000000 0.0187(7) Uani 1 2 d S T P . .
B1 B 0.250000 0.5515(4) 0.250000 0.0137(9) Uani 1 2 d S T P . .

loop_
_atom_site_aniso_label
_atom_site_aniso_U_11
_atom_site_aniso_U_22
_atom_site_aniso_U_33
_atom_site_aniso_U_23
_atom_site_aniso_U_13
_atom_site_aniso_U_12
U1 0.01181(7) 0.01096(7) 0.01283(8) -0.00103(6) 0.000 0.000
K1A 0.0329(9) 0.0282(12) 0.058(2) 0.0216(13) 0.000 0.000
K1B 0.0329(9) 0.0282(12) 0.058(2) 0.0216(13) 0.000 0.000
K1C 0.0329(9) 0.0282(12) 0.058(2) 0.0216(13) 0.000 0.000
Na1 0.0224(7) 0.0305(8) 0.0188(7) -0.0050(5) 0.0033(4) 0.0060(5)
K2 0.0224(7) 0.0305(8) 0.0188(7) -0.0050(5) 0.0033(4) 0.0060(5)
Si1 0.0150(4) 0.0093(3) 0.0095(4) -0.0006(3) -0.0009(3) -0.0026(3)
Si2 0.0082(3) 0.0117(4) 0.0135(4) -0.0020(3) -0.0009(3) -0.0011(3)
O1 0.0218(19) 0.0196(18) 0.0198(18) 0.0071(15) 0.000 0.000
O2 0.030(2) 0.0159(17) 0.0189(18) 0.0043(15) 0.000 0.000
O3 0.0113(10) 0.0209(12) 0.0217(13) -0.0056(10) 0.0012(10) -0.0041(10)
O4 0.0192(17) 0.0096(14) 0.0252(19) 0.000 -0.0106(15) 0.000
O5 0.0172(12) 0.0238(13) 0.0180(12) -0.0051(11) 0.0061(10) -0.0028(10)
O6 0.0168(11) 0.0119(10) 0.0187(11) -0.0019(9) -0.0037(10) 0.0030(9)
O7 0.0298(15) 0.0186(12) 0.0119(11) 0.0001(9) 0.0038(10) -0.0074(11)
O8 0.0214(12) 0.0186(12) 0.0160(11) -0.0014(9) 0.0002(10) -0.0096(10)
O9 0.0221(18) 0.0111(15) 0.0228(18) -0.0032(13) 0.000 0.000
B1 0.022(2) 0.0095(18) 0.010(2) 0.000 0.0026(19) 0.000

loop_
_atom_type_symbol
_atom_type_description
_atom_type_scat_dispersion_real
_atom_type_scat_dispersion_imag
_atom_type_scat_source
B B 0.0013 0.0007 'International Tables Vol C Tables 4.2.6.8 and 6.1.1.4'
O O 0.0106 0.0060 'International Tables Vol C Tables 4.2.6.8 and 6.1.1.4'
Na Na 0.0362 0.0249 'International Tables Vol C Tables 4.2.6.8 and 6.1.1.4'
Si Si 0.0817 0.0704 'International Tables Vol C Tables 4.2.6.8 and 6.1.1.4'
K K 0.2009 0.2494 'International Tables Vol C Tables 4.2.6.8 and 6.1.1.4'
U U -9.6767 9.6646 'International Tables Vol C Tables 4.2.6.8 and 6.1.1.4'

loop_
_geom_angle_atom_site_label_1
_geom_angle_atom_site_label_2
_geom_angle_atom_site_label_3
_geom_angle
_geom_angle_site_symmetry_1
_geom_angle_site_symmetry_3
_geom_angle_publ_flag
O2 U1 O1 177.3(2) . . ?
O2 U1 O3 92.14(13) . 12 ?
O1 U1 O3 89.89(14) . 12 ?
O2 U1 O3 92.14(13) . . ?
O1 U1 O3 89.89(14) . . ?
O3 U1 O3 81.42(15) 12 . ?
O2 U1 O8 87.57(12) . 5_445 ?
O1 U1 O8 90.70(12) . 5_445 ?
O3 U1 O8 89.71(11) 12 5_445 ?
O3 U1 O8 171.11(11) . 5_445 ?
O2 U1 O8 87.57(12) . 16_545 ?
O1 U1 O8 90.70(12) . 16_545 ?
O3 U1 O8 171.11(11) 12 16_545 ?
O3 U1 O8 89.71(11) . 16_545 ?
O8 U1 O8 99.16(16) 5_445 16_545 ?
O2 U1 Na1 43.20(7) . 2_554 ?
O1 U1 Na1 135.45(8) . 2_554 ?
O3 U1 Na1 83.63(8) 12 2_554 ?
O3 U1 Na1 132.01(8) . 2_554 ?
O8 U1 Na1 45.44(8) 5_445 2_554 ?
O8 U1 Na1 102.07(8) 16_545 2_554 ?
O2 U1 Na1 43.20(7) . 11_565 ?
O1 U1 Na1 135.45(8) . 11_565 ?
O3 U1 Na1 132.01(8) 12 11_565 ?
O3 U1 Na1 83.63(8) . 11_565 ?
O8 U1 Na1 102.07(8) 5_445 11_565 ?
O8 U1 Na1 45.44(8) 16_545 11_565 ?
Na1 U1 Na1 73.48(5) 2_554 11_565 ?
O2 U1 Na1 137.68(8) . . ?
O1 U1 Na1 43.77(9) . . ?
O3 U1 Na1 94.47(8) 12 . ?
O3 U1 Na1 48.00(8) . . ?
O8 U1 Na1 134.14(8) 5_445 . ?
O8 U1 Na1 79.88(8) 16_545 . ?
Na1 U1 Na1 178.01(3) 2_554 . ?
Na1 U1 Na1 108.31(4) 11_565 . ?
O2 U1 Na1 137.68(8) . 12 ?
O1 U1 Na1 43.77(9) . 12 ?
O3 U1 Na1 48.00(8) 12 12 ?
O3 U1 Na1 94.47(8) . 12 ?
O8 U1 Na1 79.88(8) 5_445 12 ?
O8 U1 Na1 134.14(8) 16_545 12 ?
Na1 U1 Na1 108.31(4) 2_554 12 ?
Na1 U1 Na1 178.01(2) 11_565 12 ?
Na1 U1 Na1 69.89(4) . 12 ?
O2 U1 K1C 72.7(4) . 10_566 ?
O1 U1 K1C 110.0(4) . 10_566 ?
O3 U1 K1C 44.63(16) 12 10_566 ?
O3 U1 K1C 44.63(16) . 10_566 ?
O8 U1 K1C 127.23(14) 5_445 10_566 ?
O8 U1 K1C 127.23(14) 16_545 10_566 ?
Na1 U1 K1C 95.8(3) 2_554 10_566 ?
Na1 U1 K1C 95.8(3) 11_565 10_566 ?
Na1 U1 K1C 83.2(3) . 10_566 ?
Na1 U1 K1C 83.2(3) 12 10_566 ?
K1B K1A K1C 4.5(14) . . ?
K1B K1A O3 76.1(11) . 3_545 ?
K1C K1A O3 72.3(5) . 3_545 ?
K1B K1A O3 76.1(11) . 10_556 ?
K1C K1A O3 72.3(5) . 10_556 ?
O3 K1A O3 61.72(12) 3_545 10_556 ?
K1B K1A O1 63.1(13) . . ?
K1C K1A O1 67.6(6) . . ?
O3 K1A O1 128.76(15) 3_545 . ?
O3 K1A O1 128.76(15) 10_556 . ?
K1B K1A O6 63.82(12) . 10_556 ?
K1C K1A O6 63.58(9) . 10_556 ?
O3 K1A O6 107.43(12) 3_545 10_556 ?
O3 K1A O6 51.79(8) 10_556 10_556 ?
O1 K1A O6 81.84(9) . 10_556 ?
K1B K1A O6 63.82(12) . 3_545 ?
K1C K1A O6 63.58(9) . 3_545 ?
O3 K1A O6 51.79(8) 3_545 3_545 ?
O3 K1A O6 107.43(12) 10_556 3_545 ?
O1 K1A O6 81.84(9) . 3_545 ?
O6 K1A O6 127.02(17) 10_556 3_545 ?
K1B K1A O9 122.7(7) . 5_445 ?
K1C K1A O9 124.9(3) . 5_445 ?
O3 K1A O9 96.15(8) 3_545 5_445 ?
O3 K1A O9 148.46(13) 10_556 5_445 ?
O1 K1A O9 82.32(8) . 5_445 ?
O6 K1A O9 156.37(11) 10_556 5_445 ?
O6 K1A O9 67.42(7) 3_545 5_445 ?
K1B K1A O9 122.7(7) . 13 ?
K1C K1A O9 124.9(3) . 13 ?
O3 K1A O9 148.46(13) 3_545 13 ?
O3 K1A O9 96.15(8) 10_556 13 ?
O1 K1A O9 82.32(8) . 13 ?
O6 K1A O9 67.42(7) 10_556 13 ?
O6 K1A O9 156.37(11) 3_545 13 ?
O9 K1A O9 93.16(14) 5_445 13 ?
K1B K1A O8 145.8(6) . 8_455 ?
K1C K1A O8 143.5(3) . 8_455 ?
O3 K1A O8 74.42(10) 3_545 8_455 ?
O3 K1A O8 104.25(12) 10_556 8_455 ?
O1 K1A O8 126.97(12) . 8_455 ?
O6 K1A O8 142.88(12) 10_556 8_455 ?
O6 K1A O8 84.22(8) 3_545 8_455 ?
O9 K1A O8 45.32(6) 5_445 8_455 ?
O9 K1A O8 91.46(12) 13 8_455 ?
K1B K1A O8 145.8(6) . 13 ?
K1C K1A O8 143.5(3) . 13 ?
O3 K1A O8 104.25(12) 3_545 13 ?
O3 K1A O8 74.42(10) 10_556 13 ?
O1 K1A O8 126.97(12) . 13 ?
O6 K1A O8 84.22(8) 10_556 13 ?
O6 K1A O8 142.88(12) 3_545 13 ?
O9 K1A O8 91.46(12) 5_445 13 ?
O9 K1A O8 45.32(6) 13 13 ?
O8 K1A O8 60.22(12) 8_455 13 ?
K1B K1A Si2 72.1(7) . 10_556 ?
K1C K1A Si2 69.8(3) . 10_556 ?
O3 K1A Si2 85.84(9) 3_545 10_556 ?
O3 K1A Si2 25.57(6) 10_556 10_556 ?
O1 K1A Si2 107.94(10) . 10_556 ?
O6 K1A Si2 26.88(5) 10_556 10_556 ?
O6 K1A Si2 123.74(12) 3_545 10_556 ?
O9 K1A Si2 165.12(13) 5_445 10_556 ?
O9 K1A Si2 77.99(5) 13 10_556 ?
O8 K1A Si2 122.15(10) 8_455 10_556 ?
O8 K1A Si2 73.79(6) 13 10_556 ?
K1A K1B K1C 172(2) . . ?
K1A K1B O1 105.2(14) . . ?
K1C K1B O1 82.5(15) . . ?
K1A K1B O3 91.5(11) . 3_545 ?
K1C K1B O3 81.9(12) . 3_545 ?
O1 K1B O3 144.3(4) . 3_545 ?
K1A K1B O3 91.5(11) . 10_556 ?
K1C K1B O3 81.9(12) . 10_556 ?
O1 K1B O3 144.3(4) . 10_556 ?
O3 K1B O3 63.8(3) 3_545 10_556 ?
K1A K1B O6 105.6(4) . 10_556 ?
K1C K1B O6 74.0(4) . 10_556 ?
O1 K1B O6 89.8(3) . 10_556 ?
O3 K1B O6 116.2(4) 3_545 10_556 ?
O3 K1B O6 54.98(15) 10_556 10_556 ?
K1A K1B O6 105.6(4) . 3_545 ?
K1C K1B O6 74.0(4) . 3_545 ?
O1 K1B O6 89.8(3) . 3_545 ?
O3 K1B O6 54.98(15) 3_545 3_545 ?
O3 K1B O6 116.2(4) 10_556 3_545 ?
O6 K1B O6 147.8(7) 10_556 3_545 ?
K1A K1B Si2 98.2(7) . 3_545 ?
K1C K1B Si2 77.8(7) . 3_545 ?
O1 K1B Si2 117.8(3) . 3_545 ?
O3 K1B Si2 27.01(8) 3_545 3_545 ?
O3 K1B Si2 89.9(3) 10_556 3_545 ?
O6 K1B Si2 137.2(5) 10_556 3_545 ?
O6 K1B Si2 28.03(9) 3_545 3_545 ?
K1A K1B Si2 98.2(7) . 10_556 ?
K1C K1B Si2 77.8(8) . 10_556 ?
O1 K1B Si2 117.8(3) . 10_556 ?
O3 K1B Si2 89.9(3) 3_545 10_556 ?
O3 K1B Si2 27.01(8) 10_556 10_556 ?
O6 K1B Si2 28.03(9) 10_556 10_556 ?
O6 K1B Si2 137.2(5) 3_545 10_556 ?
Si2 K1B Si2 114.5(4) 3_545 10_556 ?
K1A K1B Na1 127.2(11) . 12 ?
K1C K1B Na1 58.6(11) . 12 ?
O1 K1B Na1 43.9(2) . 12 ?
O3 K1B Na1 101.0(3) 3_545 12 ?
O3 K1B Na1 139.9(6) 10_556 12 ?
O6 K1B Na1 113.6(5) 10_556 12 ?
O6 K1B Na1 49.9(2) 3_545 12 ?
Si2 K1B Na1 76.1(2) 3_545 12 ?
Si2 K1B Na1 132.4(5) 10_556 12 ?
K1A K1B Na1 127.2(11) . . ?
K1C K1B Na1 58.6(11) . . ?
O1 K1B Na1 43.9(2) . . ?
O3 K1B Na1 139.9(6) 3_545 . ?
O3 K1B Na1 101.0(3) 10_556 . ?
O6 K1B Na1 49.9(2) 10_556 . ?
O6 K1B Na1 113.6(5) 3_545 . ?
Si2 K1B Na1 132.4(5) 3_545 . ?
Si2 K1B Na1 76.1(2) 10_556 . ?
Na1 K1B Na1 65.8(3) 12 . ?
K1B K1C K1A 3.2(10) . . ?
K1B K1C O1 79.0(14) . . ?
K1A K1C O1 82.2(8) . . ?
K1B K1C O3 80.1(13) . 3_545 ?
K1A K1C O3 77.4(7) . 3_545 ?
O1 K1C O3 141.8(6) . 3_545 ?
K1B K1C O3 80.1(13) . 10_556 ?
K1A K1C O3 77.4(7) . 10_556 ?
O1 K1C O3 141.8(6) . 10_556 ?
O3 K1C O3 63.4(4) 3_545 10_556 ?
K1B K1C O6 89.1(5) . 3_545 ?
K1A K1C O6 89.0(5) . 3_545 ?
O1 K1C O6 91.8(3) . 3_545 ?
O3 K1C O6 56.17(18) 3_545 3_545 ?
O3 K1C O6 119.6(5) 10_556 3_545 ?
K1B K1C O6 89.1(5) . 10_556 ?
K1A K1C O6 89.0(5) . 10_556 ?
O1 K1C O6 91.8(3) . 10_556 ?
O3 K1C O6 119.6(5) 3_545 10_556 ?
O3 K1C O6 56.17(18) 10_556 10_556 ?
O6 K1C O6 175.6(8) 3_545 10_556 ?
K1B K1C O2 143.6(16) . 2 ?
K1A K1C O2 146.8(9) . 2 ?
O1 K1C O2 64.6(4) . 2 ?
O3 K1C O2 129.2(7) 3_545 2 ?
O3 K1C O2 129.2(7) 10_556 2 ?
O6 K1C O2 91.9(5) 3_545 2 ?
O6 K1C O2 91.9(5) 10_556 2 ?
K1B K1C Si2 87.7(9) . 3_545 ?
K1A K1C Si2 86.0(5) . 3_545 ?
O1 K1C Si2 119.5(3) . 3_545 ?
O3 K1C Si2 27.98(9) 3_545 3_545 ?
O3 K1C Si2 91.2(4) 10_556 3_545 ?
O6 K1C Si2 28.68(11) 3_545 3_545 ?
O6 K1C Si2 147.2(6) 10_556 3_545 ?
O2 K1C Si2 109.5(5) 2 3_545 ?
K1B K1C Si2 87.7(9) . 10_556 ?
K1A K1C Si2 86.0(5) . 10_556 ?
O1 K1C Si2 119.5(3) . 10_556 ?
O3 K1C Si2 91.2(4) 3_545 10_556 ?
O3 K1C Si2 27.98(9) 10_556 10_556 ?
O6 K1C Si2 147.2(6) 3_545 10_556 ?
O6 K1C Si2 28.68(11) 10_556 10_556 ?
O2 K1C Si2 109.5(5) 2 10_556 ?
Si2 K1C Si2 118.6(5) 3_545 10_556 ?
K1B K1C Na1 109.7(12) . 12 ?
K1A K1C Na1 112.2(7) . 12 ?
O1 K1C Na1 49.6(3) . 12 ?
O3 K1C Na1 110.34(15) 3_545 12 ?
O3 K1C Na1 167.9(8) 10_556 12 ?
O6 K1C Na1 55.4(2) 3_545 12 ?
O6 K1C Na1 129.0(6) 10_556 12 ?
O2 K1C Na1 45.4(3) 2 12 ?
Si2 K1C Na1 82.41(14) 3_545 12 ?
Si2 K1C Na1 154.0(6) 10_556 12 ?
K1B K1C Na1 109.7(12) . . ?
K1A K1C Na1 112.2(7) . . ?
O1 K1C Na1 49.6(3) . . ?
O3 K1C Na1 167.9(8) 3_545 . ?
O3 K1C Na1 110.34(15) 10_556 . ?
O6 K1C Na1 129.0(6) 3_545 . ?
O6 K1C Na1 55.4(2) 10_556 . ?
O2 K1C Na1 45.4(3) 2 . ?
Si2 K1C Na1 154.0(6) 3_545 . ?
Si2 K1C Na1 82.41(14) 10_556 . ?
Na1 K1C Na1 73.7(4) 12 . ?
O7 Na1 O8 162.61(12) 16_545 6 ?
O7 Na1 O2 131.94(13) 16_545 2 ?
O8 Na1 O2 65.44(11) 6 2 ?
O7 Na1 O7 52.48(12) 16_545 10_556 ?
O8 Na1 O7 119.27(10) 6 10_556 ?
O2 Na1 O7 131.06(12) 2 10_556 ?
O7 Na1 O4 78.04(10) 16_545 . ?
O8 Na1 O4 85.14(9) 6 . ?
O2 Na1 O4 146.54(12) 2 . ?
O7 Na1 O4 76.45(9) 10_556 . ?
O7 Na1 O1 76.96(11) 16_545 . ?
O8 Na1 O1 114.39(11) 6 . ?
O2 Na1 O1 68.88(12) 2 . ?
O7 Na1 O1 126.12(11) 10_556 . ?
O4 Na1 O1 113.45(9) . . ?
O7 Na1 O3 85.52(9) 16_545 . ?
O8 Na1 O3 88.66(10) 6 . ?
O2 Na1 O3 105.66(11) 2 . ?
O7 Na1 O3 122.61(10) 10_556 . ?
O4 Na1 O3 55.72(7) . . ?
O1 Na1 O3 61.66(11) . . ?
O7 Na1 O5 104.13(10) 16_545 11_566 ?
O8 Na1 O5 75.86(10) 6 11_566 ?
O2 Na1 O5 83.81(11) 2 11_566 ?
O7 Na1 O5 55.17(9) 10_556 11_566 ?
O4 Na1 O5 104.97(8) . 11_566 ?
O1 Na1 O5 140.70(12) . 11_566 ?
O3 Na1 O5 156.75(10) . 11_566 ?
O7 Na1 B1 29.94(7) 16_545 10_556 ?
O8 Na1 B1 147.95(9) 6 10_556 ?
O2 Na1 B1 122.78(13) 2 10_556 ?
O7 Na1 B1 29.83(7) 10_556 10_556 ?
O4 Na1 B1 90.58(10) . 10_556 ?
O1 Na1 B1 96.46(10) . 10_556 ?
O3 Na1 B1 114.85(8) . 10_556 ?
O5 Na1 B1 74.64(7) 11_566 10_556 ?
O7 Na1 Si2 80.17(8) 16_545 . ?
O8 Na1 Si2 87.12(8) 6 . ?
O2 Na1 Si2 128.71(10) 2 . ?
O7 Na1 Si2 99.94(8) 10_556 . ?
O4 Na1 Si2 28.28(3) . . ?
O1 Na1 Si2 86.91(9) . . ?
O3 Na1 Si2 27.46(6) . . ?
O5 Na1 Si2 132.32(8) 11_566 . ?
B1 Na1 Si2 103.73(8) 10_556 . ?
O7 Na1 Si1 79.14(8) 16_545 10_556 ?
O8 Na1 Si1 95.76(8) 6 10_556 ?
O2 Na1 Si1 110.48(10) 2 10_556 ?
O7 Na1 Si1 27.43(6) 10_556 10_556 ?
O4 Na1 Si1 86.98(5) . 10_556 ?
O1 Na1 Si1 144.09(10) . 10_556 ?
O3 Na1 Si1 142.00(8) . 10_556 ?
O5 Na1 Si1 28.33(6) 11_566 10_556 ?
B1 Na1 Si1 52.25(3) 10_556 10_556 ?
Si2 Na1 Si1 114.89(5) . 10_556 ?
O7 Na1 K1C 77.3(3) 16_545 . ?
O8 Na1 K1C 120.0(3) 6 . ?
O2 Na1 K1C 54.7(3) 2 . ?
O7 Na1 K1C 98.49(19) 10_556 . ?
O4 Na1 K1C 152.1(4) . . ?
O1 Na1 K1C 47.6(3) . . ?
O3 Na1 K1C 109.2(3) . . ?
O5 Na1 K1C 93.7(3) 11_566 . ?
B1 Na1 K1C 74.3(2) 10_556 . ?
Si2 Na1 K1C 132.6(3) . . ?
Si1 Na1 K1C 101.08(19) 10_556 . ?
O8 Si1 O7 112.67(16) . . ?
O8 Si1 O9 106.70(18) . . ?
O7 Si1 O9 111.96(13) . . ?
O8 Si1 O5 110.75(17) . 4_565 ?
O7 Si1 O5 105.33(17) . 4_565 ?
O9 Si1 O5 109.47(17) . 4_565 ?
O8 Si1 Na1 117.06(12) . 10_566 ?
O7 Si1 Na1 50.02(13) . 10_566 ?
O9 Si1 Na1 136.23(14) . 10_566 ?
O5 Si1 Na1 56.78(11) 4_565 10_566 ?
O3 Si2 O6 111.52(16) . . ?
O3 Si2 O5 111.31(16) . . ?
O6 Si2 O5 112.01(16) . . ?
O3 Si2 O4 107.21(14) . . ?
O6 Si2 O4 107.56(16) . . ?
O5 Si2 O4 106.93(13) . . ?
O3 Si2 K1C 55.0(3) . 10_566 ?
O6 Si2 K1C 57.9(3) . 10_566 ?
O5 Si2 K1C 120.3(4) . 10_566 ?
O4 Si2 K1C 132.8(4) . 10_566 ?
O3 Si2 Na1 55.44(12) . . ?
O6 Si2 Na1 125.72(11) . . ?
O5 Si2 Na1 121.82(12) . . ?
O4 Si2 Na1 51.79(9) . . ?
K1C Si2 Na1 97.5(4) 10_566 . ?
O3 Si2 K1B 52.1(2) . 10_566 ?
O6 Si2 K1B 59.6(2) . 10_566 ?
O5 Si2 K1B 134.5(3) . 10_566 ?
O4 Si2 K1B 118.3(3) . 10_566 ?
K1C Si2 K1B 14.5(4) 10_566 10_566 ?
Na1 Si2 K1B 85.6(3) . 10_566 ?
O3 Si2 K1A 50.56(11) . 10_566 ?
O6 Si2 K1A 62.97(12) . 10_566 ?
O5 Si2 K1A 143.50(14) . 10_566 ?
O4 Si2 K1A 108.88(8) . 10_566 ?
K1C Si2 K1A 24.2(4) 10_566 10_566 ?
Na1 Si2 K1A 77.12(7) . 10_566 ?
K1B Si2 K1A 9.7(3) 10_566 10_566 ?
U1 O1 K1B 141.1(5) . . ?
U1 O1 K1C 159.5(6) . . ?
K1B O1 K1C 18.5(5) . . ?
U1 O1 Na1 109.30(13) . 12 ?
K1B O1 Na1 94.3(3) . 12 ?
K1C O1 Na1 82.8(3) . 12 ?
U1 O1 Na1 109.30(13) . . ?
K1B O1 Na1 94.3(3) . . ?
K1C O1 Na1 82.8(3) . . ?
Na1 O1 Na1 102.77(16) 12 . ?
U1 O1 K1A 129.3(2) . . ?
K1B O1 K1A 11.7(4) . . ?
K1C O1 K1A 30.2(5) . . ?
Na1 O1 K1A 101.53(12) 12 . ?
Na1 O1 K1A 101.53(12) . . ?
U1 O2 Na1 108.55(12) . 2_554 ?
U1 O2 Na1 108.55(12) . 11_565 ?
Na1 O2 Na1 111.88(17) 2_554 11_565 ?
U1 O2 K1C 163.7(4) . 2_554 ?
Na1 O2 K1C 79.9(2) 2_554 2_554 ?
Na1 O2 K1C 79.9(2) 11_565 2_554 ?
Si2 O3 U1 142.09(17) . . ?
Si2 O3 K1B 100.9(2) . 10_566 ?
U1 O3 K1B 106.37(19) . 10_566 ?
Si2 O3 K1C 97.0(3) . 10_566 ?
U1 O3 K1C 100.9(3) . 10_566 ?
K1B O3 K1C 17.9(5) 10_566 10_566 ?
Si2 O3 Na1 97.10(14) . . ?
U1 O3 Na1 96.16(11) . . ?
K1B O3 Na1 112.6(4) 10_566 . ?
K1C O3 Na1 130.6(5) 10_566 . ?
Si2 O3 K1A 103.87(14) . 10_566 ?
U1 O3 K1A 108.42(11) . 10_566 ?
K1B O3 K1A 12.4(4) 10_566 10_566 ?
K1C O3 K1A 30.3(5) 10_566 10_566 ?
Na1 O3 K1A 100.28(13) . 10_566 ?
Si2 O4 Si2 124.6(2) 7_545 . ?
Si2 O4 Na1 117.54(7) 7_545 . ?
Si2 O4 Na1 99.93(7) . . ?
Si2 O4 Na1 99.93(7) 7_545 7_545 ?
Si2 O4 Na1 117.53(7) . 7_545 ?
Na1 O4 Na1 93.91(12) . 7_545 ?
Si2 O5 Si1 137.3(2) . 4_565 ?
Si2 O5 Na1 127.63(15) . 11_565 ?
Si1 O5 Na1 94.89(13) 4_565 11_565 ?
B1 O6 Si2 128.9(2) . . ?
B1 O6 K1C 133.6(4) . 10_566 ?
Si2 O6 K1C 93.5(4) . 10_566 ?
B1 O6 K1B 126.2(3) . 10_566 ?
Si2 O6 K1B 92.4(3) . 10_566 ?
K1C O6 K1B 16.9(5) 10_566 10_566 ?
B1 O6 K1A 121.36(16) . 10_566 ?
Si2 O6 K1A 90.14(13) . 10_566 ?
K1C O6 K1A 27.5(5) 10_566 10_566 ?
K1B O6 K1A 10.6(3) 10_566 10_566 ?
B1 O7 Si1 133.5(2) . . ?
B1 O7 Na1 88.66(17) . 16 ?
Si1 O7 Na1 133.94(17) . 16 ?
B1 O7 Na1 85.07(18) . 10_566 ?
Si1 O7 Na1 102.55(15) . 10_566 ?
Na1 O7 Na1 98.02(11) 16 10_566 ?
Si1 O8 U1 137.41(17) . 5 ?
Si1 O8 Na1 119.27(16) . 6_554 ?
U1 O8 Na1 96.66(10) 5 6_554 ?
Si1 O8 K1A 100.66(13) . 13 ?
U1 O8 K1A 100.16(11) 5 13 ?
Na1 O8 K1A 91.87(10) 6_554 13 ?
Si1 O9 Si1 145.8(3) . 4_565 ?
Si1 O9 K1A 100.93(12) . 5 ?
Si1 O9 K1A 103.73(11) 4_565 5 ?
Si1 O9 K1A 103.73(11) . 13 ?
Si1 O9 K1A 100.93(12) 4_565 13 ?
K1A O9 K1A 86.84(14) 5 13 ?
O6 B1 O6 113.0(4) . 7_545 ?
O6 B1 O7 108.37(18) . 7_545 ?
O6 B1 O7 110.97(16) 7_545 7_545 ?
O6 B1 O7 110.97(16) . . ?
O6 B1 O7 108.37(18) 7_545 . ?
O7 B1 O7 104.8(4) 7_545 . ?
O6 B1 Na1 165.9(3) . 16 ?
O6 B1 Na1 81.03(15) 7_545 16 ?
O7 B1 Na1 65.1(2) 7_545 16 ?
O7 B1 Na1 61.39(18) . 16 ?
O6 B1 Na1 81.03(15) . 10_566 ?
O6 B1 Na1 165.9(3) 7_545 10_566 ?
O7 B1 Na1 61.40(18) 7_545 10_566 ?
O7 B1 Na1 65.1(2) . 10_566 ?
Na1 B1 Na1 84.93(15) 16 10_566 ?

loop_
_geom_bond_atom_site_label_1
_geom_bond_atom_site_label_2
_geom_bond_distance
_geom_bond_site_symmetry_2
_geom_bond_publ_flag
U1 O2 1.813(4) . ?
U1 O1 1.819(4) . ?
U1 O3 2.233(3) 12 ?
U1 O3 2.233(3) . ?
U1 O8 2.245(3) 5_445 ?
U1 O8 2.245(3) 16_545 ?
U1 Na1 3.6306(13) 2_554 ?
U1 Na1 3.6306(13) 11_565 ?
U1 Na1 3.7919(14) . ?
U1 Na1 3.7919(14) 12 ?
U1 K1C 3.873(16) 10_566 ?
K1A K1B 0.608(18) . ?
K1A K1C 1.47(2) . ?
K1A O3 2.839(4) 3_545 ?
K1A O3 2.839(4) 10_556 ?
K1A O1 2.890(5) . ?
K1A O6 3.179(3) 10_556 ?
K1A O6 3.179(3) 3_545 ?
K1A O9 3.314(4) 5_445 ?
K1A O9 3.314(4) 13 ?
K1A O8 3.407(5) 8_455 ?
K1A O8 3.407(5) 13 ?
K1A Si2 3.569(2) 10_556 ?
K1B K1C 0.86(2) . ?
K1B O1 2.670(13) . ?
K1B O3 2.757(11) 3_545 ?
K1B O3 2.757(11) 10_556 ?
K1B O6 2.962(6) 10_556 ?
K1B O6 2.962(6) 3_545 ?
K1B Si2 3.432(7) 3_545 ?
K1B Si2 3.432(7) 10_556 ?
K1B Na1 3.997(13) 12 ?
K1B Na1 3.997(13) . ?
K1C O1 2.696(17) . ?
K1C O3 2.771(15) 3_545 ?
K1C O3 2.771(15) 10_556 ?
K1C O6 2.848(3) 3_545 ?
K1C O6 2.848(3) 10_556 ?
K1C O2 3.00(2) 2 ?
K1C Si2 3.357(8) 3_545 ?
K1C Si2 3.357(8) 10_556 ?
K1C Na1 3.623(15) 12 ?
K1C Na1 3.623(15) . ?
Na1 O7 2.590(3) 16_545 ?
Na1 O8 2.605(3) 6 ?
Na1 O2 2.622(3) 2 ?
Na1 O7 2.685(4) 10_556 ?
Na1 O4 2.725(3) . ?
Na1 O1 2.780(3) . ?
Na1 O3 2.834(3) . ?
Na1 O5 2.872(3) 11_566 ?
Na1 B1 2.949(4) 10_556 ?
Na1 Si2 3.4153(18) . ?
Na1 Si1 3.4207(18) 10_556 ?
Si1 O8 1.602(3) . ?
Si1 O7 1.614(3) . ?
Si1 O9 1.6268(16) . ?
Si1 O5 1.629(3) 4_565 ?
Si2 O3 1.587(3) . ?
Si2 O6 1.614(3) . ?
Si2 O5 1.624(3) . ?
Si2 O4 1.643(2) . ?
O6 B1 1.469(4) . ?
O7 B1 1.472(4) . ?
